data_4510830
loop_
_publ_author_name
'Yang, Jin'
'Hu, Ting'
'Mak, Thomas C. W.'

_publ_section_title
;
 Flexible Bis(imidazole) Mediated Assembly of Silver(I)--Organic
 Frameworks with Ethynide and Trifluoroacetate Ligands
;
_journal_issue 6
_journal_name_full 'Crystal Growth &amp; Design'
_journal_page_first 2990
_journal_paper_doi 10.1021/cg500271f
_journal_volume 14
_journal_year 2014
_chemical_formula_sum 'C29 H23 Ag4 F9 N4 O7'
_chemical_formula_weight 1141.98
_chemical_name_systematic
;
 ?
;
_space_group_IT_number 2
_symmetry_cell_setting triclinic
_symmetry_space_group_name_Hall '-P 1'
_symmetry_space_group_name_H-M 'P -1'
_atom_sites_solution_hydrogens geom
_atom_sites_solution_primary direct
_atom_sites_solution_secondary difmap
_audit_creation_method SHELXL-97
_cell_angle_alpha 67.604(2)
_cell_angle_beta 84.940(2)
_cell_angle_gamma 75.939(2)
_cell_formula_units_Z 2
_cell_length_a 9.9222(10)
_cell_length_b 13.5535(14)
_cell_length_c 14.6566(15)
_cell_measurement_temperature 293(2)
_cell_measurement_theta_max 25.02
_cell_measurement_theta_min 2.12
_cell_volume 1767.7(3)
_computing_cell_refinement 'SAINT(Bruker, 2001)'
_computing_data_collection 'APEX2(Bruker, 2003)'
_computing_data_reduction 'APEX2(Bruker, 2003)'
_computing_structure_refinement 'SHELXL-97 (Sheldrick, 1997)'
_computing_structure_solution 'SHELXS-97 (Sheldrick, 1990)'
_diffrn_ambient_temperature 293(2)
_diffrn_measured_fraction_theta_full 0.991
_diffrn_measured_fraction_theta_max 0.991
_diffrn_radiation_monochromator graphite
_diffrn_radiation_source 'fine-focus sealed tube'
_diffrn_radiation_type MoK\a
_diffrn_radiation_wavelength 0.71073
_diffrn_reflns_av_R_equivalents 0.1090
_diffrn_reflns_av_sigmaI/netI 0.1205
_diffrn_reflns_limit_h_max 11
_diffrn_reflns_limit_h_min -11
_diffrn_reflns_limit_k_max 16
_diffrn_reflns_limit_k_min -16
_diffrn_reflns_limit_l_max 17
_diffrn_reflns_limit_l_min -17
_diffrn_reflns_number 20995
_diffrn_reflns_theta_full 25.00
_diffrn_reflns_theta_max 25.02
_diffrn_reflns_theta_min 2.12
_exptl_absorpt_coefficient_mu 2.281
_exptl_absorpt_correction_T_max 0.7456
_exptl_absorpt_correction_T_min 0.4957
_exptl_absorpt_correction_type multi-scan
_exptl_absorpt_process_details SADABS
_exptl_crystal_colour 'pale yellow'
_exptl_crystal_density_diffrn 2.145
_exptl_crystal_density_method 'not measured'
_exptl_crystal_description block
_exptl_crystal_F_000 1100
_exptl_crystal_size_max 0.24
_exptl_crystal_size_mid 0.21
_exptl_crystal_size_min 0.19
_refine_diff_density_max 1.972
_refine_diff_density_min -1.908
_refine_diff_density_rms 0.472
_refine_ls_extinction_method none
_refine_ls_goodness_of_fit_ref 1.101
_refine_ls_hydrogen_treatment mixed
_refine_ls_matrix_type full
_refine_ls_number_parameters 499
_refine_ls_number_reflns 6180
_refine_ls_number_restraints 18
_refine_ls_restrained_S_all 1.101
_refine_ls_R_factor_all 0.1296
_refine_ls_R_factor_gt 0.1179
_refine_ls_shift/su_max 0.000
_refine_ls_shift/su_mean 0.000
_refine_ls_structure_factor_coef Fsqd
_refine_ls_weighting_details 'calc w=1/[\s^2^(Fo^2^)+(0.1810P)^2^+0.0000P] where P=(Fo^2^+2Fc^2^)/3'
_refine_ls_weighting_scheme calc
_refine_ls_wR_factor_gt 0.2615
_refine_ls_wR_factor_ref 0.2736
_reflns_number_gt 4917
_reflns_number_total 6180
_reflns_threshold_expression >2sigma(I)
_cod_data_source_file cg500271f_si_002.cif
_cod_data_source_block 3B
_cod_depositor_comments
;
The following automatic conversions were performed:

'_symmetry_cell_setting' value 'Triclinic' changed to 'triclinic'
according to
/usr/data/users/saulius/crontab/automatic-downloads/rss-feeds/ACS/lib/dictionaries/cif_core.dic
dictionary named 'cif_core.dic' version 2.4.2 from 2011-04-26.

Automatic conversion script
Id: cif_fix_values 2281 2013-09-26 08:29:07Z andrius 

 Adding full bibliography for 4510825--4510834.cif.
;
_cod_database_code 4510830

loop_
_symmetry_equiv_pos_as_xyz
'x, y, z'
'-x, -y, -z'

loop_
_atom_site_label
_atom_site_type_symbol
_atom_site_fract_x
_atom_site_fract_y
_atom_site_fract_z
_atom_site_U_iso_or_equiv
_atom_site_adp_type
_atom_site_occupancy
_atom_site_symmetry_multiplicity
_atom_site_calc_flag
_atom_site_refinement_flags
C1 C 0.4263(12) 0.1614(9) 0.5535(8) 0.029(3) Uani 1 1 d .
H1 H 0.4998 0.1962 0.5334 0.035 Uiso 1 1 calc R
C2 C 0.2237(11) 0.1314(10) 0.5798(9) 0.031(3) Uani 1 1 d .
H2 H 0.1274 0.1425 0.5806 0.037 Uiso 1 1 calc R
C3 C 0.3112(12) 0.0355(10) 0.6168(9) 0.032(3) Uani 1 1 d .
H3 H 0.2880 -0.0320 0.6485 0.038 Uiso 1 1 calc R
C4 C 0.5757(13) -0.0245(10) 0.6294(9) 0.038(3) Uani 1 1 d .
H4A H 0.6486 0.0116 0.5943 0.045 Uiso 1 1 calc R
H4B H 0.5794 -0.0861 0.6102 0.045 Uiso 1 1 calc R
C5 C 0.6025(11) -0.0665(9) 0.7400(9) 0.030(3) Uani 1 1 d .
C6 C 0.6551(13) -0.1775(10) 0.7907(9) 0.033(3) Uani 1 1 d .
H6 H 0.6690 -0.2258 0.7579 0.040 Uiso 1 1 calc R
C7 C 0.6870(13) -0.2165(9) 0.8899(9) 0.032(3) Uani 1 1 d .
C8 C 0.6626(16) -0.1421(11) 0.9395(10) 0.043(3) Uani 1 1 d .
H8 H 0.6820 -0.1665 1.0065 0.052 Uiso 1 1 calc R
C9 C 0.6116(18) -0.0374(13) 0.8883(12) 0.063(5) Uani 1 1 d .
H9 H 0.5939 0.0112 0.9209 0.075 Uiso 1 1 calc R
C10 C 0.5832(14) 0.0036(11) 0.7882(11) 0.042(3) Uani 1 1 d .
H10 H 0.5513 0.0785 0.7544 0.050 Uiso 1 1 calc R
C11 C 0.7406(16) -0.3392(11) 0.9440(11) 0.047(4) Uani 1 1 d .
H11A H 0.6728 -0.3675 0.9926 0.056 Uiso 1 1 calc R
H11B H 0.7519 -0.3755 0.8973 0.056 Uiso 1 1 calc R
C12 C 0.8985(12) -0.4055(9) 1.0917(9) 0.031(3) Uani 1 1 d .
H12 H 0.8302 -0.4210 1.1394 0.037 Uiso 1 1 calc R
C13 C 1.0937(14) -0.3865(9) 1.0222(9) 0.035(3) Uani 1 1 d .
H13 H 1.1873 -0.3850 1.0130 0.042 Uiso 1 1 calc R
C14 C 0.9966(16) -0.3542(11) 0.9473(9) 0.046(4) Uani 1 1 d .
H14 H 1.0129 -0.3307 0.8797 0.055 Uiso 1 1 calc R
C15 C 0.3686(11) 0.4026(9) 0.6721(8) 0.024(2) Uani 1 1 d .
C16 C 0.4600(12) 0.3301(10) 0.7661(10) 0.033(3) Uani 1 1 d .
C17 C 0.4583(12) 0.3972(9) 0.2711(10) 0.031(3) Uani 1 1 d .
C18 C 0.5955(12) 0.3574(10) 0.2272(10) 0.034(3) Uani 1 1 d .
C19 C 0.0032(11) 0.2724(9) 0.3644(9) 0.029(3) Uani 1 1 d .
C20 C -0.0144(11) 0.1645(9) 0.3615(9) 0.027(2) Uani 1 1 d .
C21 C 0.1290(11) 0.5523(8) 0.3926(9) 0.024(2) Uani 1 1 d .
C22 C 0.0922(10) 0.6468(8) 0.3359(8) 0.020(2) Uani 1 1 d .
C23 C 0.0355(12) 0.7606(9) 0.2720(9) 0.029(3) Uani 1 1 d .
C24 C -0.0852(14) 0.7864(11) 0.2187(11) 0.043(3) Uani 1 1 d .
H24 H -0.1293 0.7315 0.2233 0.051 Uiso 1 1 calc R
C25 C -0.1398(18) 0.8932(11) 0.1590(11) 0.054(4) Uani 1 1 d .
H25 H -0.2193 0.9098 0.1219 0.064 Uiso 1 1 calc R
C26 C -0.0764(18) 0.9775(10) 0.1534(12) 0.056(4) Uani 1 1 d .
C27 C -0.137(2) 1.0935(12) 0.0859(14) 0.081(6) Uani 1 1 d .
H27A H -0.2220 1.0961 0.0574 0.121 Uiso 1 1 calc R
H27B H -0.0722 1.1178 0.0344 0.121 Uiso 1 1 calc R
H27C H -0.1559 1.1403 0.1230 0.121 Uiso 1 1 calc R
C28 C 0.0481(17) 0.9488(11) 0.2064(12) 0.053(4) Uani 1 1 d .
H28 H 0.0937 1.0032 0.2009 0.063 Uiso 1 1 calc R
C29 C 0.1040(13) 0.8414(10) 0.2665(12) 0.043(4) Uani 1 1 d .
H29 H 0.1852 0.8235 0.3023 0.052 Uiso 1 1 calc R
N1 N 0.2947(9) 0.2112(7) 0.5404(7) 0.027(2) Uani 1 1 d .
N2 N 0.4398(10) 0.0531(7) 0.6003(7) 0.026(2) Uani 1 1 d .
N3 N 0.8736(11) -0.3642(7) 0.9934(7) 0.030(2) Uani 1 1 d .
N4 N 1.0287(10) -0.4209(7) 1.1119(7) 0.030(2) Uani 1 1 d .
O4 O 0.2436(7) 0.4291(6) 0.6888(6) 0.0271(17) Uani 1 1 d .
O3 O 0.4340(19) 0.4197(16) 0.5933(15) 0.027(4) Uani 0.75 1 d PU
O3' O 0.439(8) 0.447(5) 0.593(6) 0.031(17) Uani 0.25 1 d PU
O5 O 0.4641(9) 0.3863(9) 0.3569(7) 0.048(3) Uani 1 1 d .
O6 O 0.3556(8) 0.4331(8) 0.2155(7) 0.037(2) Uani 1 1 d .
O1 O 0.0780(10) 0.3195(7) 0.2978(7) 0.043(2) Uani 1 1 d .
O2 O -0.0611(8) 0.3007(6) 0.4300(6) 0.0287(18) Uani 1 1 d .
O1W O 0.3274(8) 0.7077(7) 0.5057(6) 0.0330(19) Uani 1 1 d .
F1 F 0.1010(8) 0.0858(6) 0.3915(8) 0.060(3) Uani 1 1 d .
F2 F -0.1146(9) 0.1253(6) 0.4221(7) 0.055(2) Uani 1 1 d .
F3 F -0.0484(11) 0.1707(7) 0.2744(6) 0.059(2) Uani 1 1 d .
F4' F 0.580(5) 0.267(4) 0.738(4) 0.058(15) Uiso 0.25 1 d P
F4 F 0.5919(11) 0.3031(12) 0.7518(9) 0.050(3) Uani 0.75 1 d PU
F5' F 0.429(9) 0.239(8) 0.796(6) 0.07(3) Uiso 0.25 1 d P
F5 F 0.407(2) 0.2413(15) 0.8191(15) 0.054(5) Uani 0.75 1 d P
F6 F 0.455(2) 0.3714(15) 0.8280(16) 0.068(7) Uani 0.75 1 d P
F6' F 0.435(4) 0.394(3) 0.830(3) 0.013(7) Uiso 0.25 1 d P
F7 F 0.5967(10) 0.3954(12) 0.1297(8) 0.094(4) Uani 1 1 d .
F8 F 0.7038(7) 0.3778(7) 0.2574(7) 0.054(2) Uani 1 1 d .
F9 F 0.6246(10) 0.2485(8) 0.2527(10) 0.083(4) Uani 1 1 d .
Ag1 Ag -0.07666(8) 0.47378(7) 0.43371(6) 0.0252(3) Uani 1 1 d .
Ag2 Ag 0.12514(9) 0.49721(7) 0.25770(6) 0.0288(3) Uani 1 1 d .
Ag3 Ag 0.22464(8) 0.38323(6) 0.45860(6) 0.0252(3) Uani 1 1 d .
Ag4 Ag 0.32922(9) 0.57048(9) 0.44323(7) 0.0362(3) Uani 1 1 d .

loop_
_atom_site_aniso_label
_atom_site_aniso_U_11
_atom_site_aniso_U_22
_atom_site_aniso_U_33
_atom_site_aniso_U_23
_atom_site_aniso_U_13
_atom_site_aniso_U_12
C1 0.030(6) 0.023(6) 0.022(6) 0.004(5) -0.005(5) -0.005(5)
C2 0.018(5) 0.038(7) 0.029(7) -0.006(5) -0.003(5) -0.003(5)
C3 0.035(6) 0.026(6) 0.029(7) -0.005(5) -0.002(5) -0.006(5)
C4 0.041(7) 0.033(7) 0.020(6) -0.001(5) -0.009(5) 0.013(5)
C5 0.022(5) 0.021(6) 0.029(7) 0.001(5) -0.002(5) 0.008(4)
C6 0.039(7) 0.031(6) 0.027(7) -0.013(5) -0.015(5) 0.007(5)
C7 0.040(7) 0.022(6) 0.025(7) 0.000(5) -0.017(5) 0.002(5)
C8 0.066(9) 0.040(8) 0.023(7) -0.014(6) -0.005(6) -0.008(7)
C9 0.075(11) 0.054(10) 0.054(10) -0.032(8) -0.019(9) 0.019(8)
C10 0.042(7) 0.029(7) 0.045(8) -0.015(6) -0.014(6) 0.016(5)
C11 0.066(9) 0.034(7) 0.032(8) 0.003(6) -0.028(7) -0.013(6)
C12 0.035(6) 0.025(6) 0.029(7) -0.008(5) -0.002(5) -0.004(5)
C13 0.046(7) 0.019(6) 0.033(7) -0.006(5) 0.009(6) -0.004(5)
C14 0.076(10) 0.029(7) 0.013(6) 0.006(5) -0.004(6) 0.003(6)
C15 0.023(6) 0.025(6) 0.024(6) -0.012(5) 0.000(5) -0.001(4)
C16 0.022(6) 0.028(6) 0.040(8) -0.007(6) -0.001(5) 0.001(5)
C17 0.032(6) 0.019(6) 0.034(7) -0.006(5) -0.005(5) 0.001(5)
C18 0.031(6) 0.035(7) 0.038(7) -0.020(6) -0.008(5) 0.004(5)
C19 0.021(5) 0.030(6) 0.026(7) -0.004(5) -0.003(5) 0.000(5)
C20 0.025(5) 0.029(6) 0.031(7) -0.016(5) 0.006(5) -0.005(5)
C21 0.026(5) 0.015(5) 0.036(7) -0.012(5) 0.002(5) -0.010(4)
C22 0.021(5) 0.018(5) 0.015(5) -0.003(4) 0.000(4) 0.000(4)
C23 0.033(6) 0.019(5) 0.027(6) -0.006(5) 0.000(5) 0.003(5)
C24 0.048(8) 0.032(7) 0.043(8) -0.009(6) -0.008(6) -0.004(6)
C25 0.080(11) 0.027(7) 0.053(10) -0.014(7) -0.036(8) -0.001(7)
C26 0.076(11) 0.017(6) 0.053(10) 0.002(6) -0.009(8) 0.007(6)
C27 0.144(19) 0.019(7) 0.069(13) -0.008(8) -0.033(12) -0.003(9)
C28 0.064(10) 0.030(7) 0.060(11) -0.017(7) 0.017(8) -0.009(7)
C29 0.028(6) 0.026(6) 0.076(11) -0.019(7) 0.009(6) -0.007(5)
N1 0.023(5) 0.027(5) 0.022(5) -0.006(4) 0.001(4) 0.005(4)
N2 0.032(5) 0.018(5) 0.020(5) -0.004(4) -0.009(4) 0.006(4)
N3 0.043(6) 0.015(4) 0.025(5) -0.003(4) -0.011(5) 0.004(4)
N4 0.033(5) 0.020(5) 0.024(5) -0.002(4) -0.004(4) 0.006(4)
O4 0.021(4) 0.029(4) 0.023(4) -0.004(3) -0.002(3) 0.000(3)
O3 0.014(6) 0.033(8) 0.029(7) -0.002(6) 0.003(4) -0.011(6)
O3' 0.031(19) 0.028(19) 0.034(18) -0.014(11) 0.007(9) -0.004(10)
O5 0.030(5) 0.075(7) 0.033(6) -0.023(5) -0.010(4) 0.008(4)
O6 0.020(4) 0.054(6) 0.044(6) -0.029(5) -0.001(4) 0.000(4)
O1 0.058(6) 0.038(5) 0.047(6) -0.029(5) 0.033(5) -0.028(4)
O2 0.030(4) 0.031(4) 0.028(5) -0.013(4) 0.006(3) -0.008(3)
O1W 0.026(4) 0.038(5) 0.030(5) -0.010(4) 0.002(3) -0.002(3)
F1 0.045(5) 0.027(4) 0.096(7) -0.015(4) -0.026(5) 0.011(3)
F2 0.060(5) 0.044(5) 0.073(6) -0.030(4) 0.034(5) -0.030(4)
F3 0.099(7) 0.047(5) 0.044(5) -0.027(4) -0.010(5) -0.019(5)
F4 0.022(5) 0.065(7) 0.040(6) -0.006(6) 0.001(4) 0.009(5)
F5 0.063(10) 0.026(7) 0.038(10) 0.022(7) 0.004(8) -0.007(6)
F6 0.084(12) 0.054(11) 0.068(10) -0.040(9) -0.040(8) 0.022(8)
F7 0.042(5) 0.182(13) 0.048(6) -0.055(7) -0.002(4) 0.014(6)
F8 0.022(4) 0.057(5) 0.088(7) -0.033(5) -0.004(4) -0.006(3)
F9 0.048(5) 0.058(6) 0.158(12) -0.066(7) -0.005(6) 0.005(4)
Ag1 0.0229(5) 0.0285(5) 0.0255(5) -0.0110(4) -0.0002(4) -0.0064(3)
Ag2 0.0272(5) 0.0329(6) 0.0223(5) -0.0089(4) -0.0068(4) 0.0002(4)
Ag3 0.0263(5) 0.0181(5) 0.0234(5) -0.0042(4) -0.0080(4) 0.0065(3)
Ag4 0.0222(5) 0.0524(7) 0.0325(6) -0.0088(5) -0.0021(4) -0.0160(4)

loop_
_atom_type_symbol
_atom_type_description
_atom_type_scat_dispersion_real
_atom_type_scat_dispersion_imag
_atom_type_scat_source
C C 0.0030 0.0020 'International Tables Vol C Tables 4.2.6.8 and 6.1.1.4'
H H 0.0000 0.0000 'International Tables Vol C Tables 4.2.6.8 and 6.1.1.4'
N N 0.0060 0.0030 'International Tables Vol C Tables 4.2.6.8 and 6.1.1.4'
O O 0.0110 0.0060 'International Tables Vol C Tables 4.2.6.8 and 6.1.1.4'
F F 0.0170 0.0100 'International Tables Vol C Tables 4.2.6.8 and 6.1.1.4'
Ag Ag -0.8970 1.1020 'International Tables Vol C Tables 4.2.6.8 and 6.1.1.4'

loop_
_geom_angle_atom_site_label_1
_geom_angle_atom_site_label_2
_geom_angle_atom_site_label_3
_geom_angle
_geom_angle_site_symmetry_1
_geom_angle_site_symmetry_3
N1 C1 N2 110.2(10) . .
N1 C1 H1 124.9 . .
N2 C1 H1 124.9 . .
C3 C2 N1 109.8(10) . .
C3 C2 H2 125.1 . .
N1 C2 H2 125.1 . .
C2 C3 N2 107.3(10) . .
C2 C3 H3 126.3 . .
N2 C3 H3 126.3 . .
N2 C4 C5 112.3(10) . .
N2 C4 H4A 109.1 . .
C5 C4 H4A 109.1 . .
N2 C4 H4B 109.1 . .
C5 C4 H4B 109.1 . .
H4A C4 H4B 107.9 . .
C10 C5 C6 119.6(12) . .
C10 C5 C4 121.0(11) . .
C6 C5 C4 119.3(11) . .
C7 C6 C5 120.2(12) . .
C7 C6 H6 119.9 . .
C5 C6 H6 119.9 . .
C6 C7 C8 119.3(11) . .
C6 C7 C11 118.8(12) . .
C8 C7 C11 121.8(11) . .
C9 C8 C7 118.3(13) . .
C9 C8 H8 120.9 . .
C7 C8 H8 120.9 . .
C8 C9 C10 123.3(14) . .
C8 C9 H9 118.4 . .
C10 C9 H9 118.4 . .
C5 C10 C9 119.3(12) . .
C5 C10 H10 120.3 . .
C9 C10 H10 120.3 . .
N3 C11 C7 111.8(10) . .
N3 C11 H11A 109.3 . .
C7 C11 H11A 109.3 . .
N3 C11 H11B 109.3 . .
C7 C11 H11B 109.3 . .
H11A C11 H11B 107.9 . .
N4 C12 N3 112.3(11) . .
N4 C12 H12 123.9 . .
N3 C12 H12 123.9 . .
N4 C13 C14 108.9(12) . .
N4 C13 H13 125.6 . .
C14 C13 H13 125.6 . .
N3 C14 C13 105.6(11) . .
N3 C14 H14 127.2 . .
C13 C14 H14 127.2 . .
O4 C15 O3 131.3(13) . .
O4 C15 O3' 129(3) . .
O3 C15 O3' 17(3) . .
O4 C15 C16 114.5(9) . .
O3 C15 C16 114.1(12) . .
O3' C15 C16 114(3) . .
F6 C16 F5' 116(4) . .
F6 C16 F4 102.6(16) . .
F5' C16 F4 101(4) . .
F6 C16 F5 100.1(18) . .
F5' C16 F5 17(4) . .
F4 C16 F5 112.1(15) . .
F6 C16 F4' 126(2) . .
F5' C16 F4' 80(4) . .
F4 C16 F4' 26.5(18) . .
F5 C16 F4' 94(2) . .
F6 C16 F6' 10(2) . .
F5' C16 F6' 119(4) . .
F4 C16 F6' 109.4(19) . .
F5 C16 F6' 103.0(19) . .
F4' C16 F6' 134(3) . .
F6 C16 C15 115.0(13) . .
F5' C16 C15 106(4) . .
F4 C16 C15 116.3(11) . .
F5 C16 C15 109.5(13) . .
F4' C16 C15 108(2) . .
F6' C16 C15 105.5(19) . .
O5 C17 O6 129.1(12) . .
O5 C17 C18 115.1(11) . .
O6 C17 C18 115.8(12) . .
F7 C18 F8 108.0(12) . .
F7 C18 F9 103.8(12) . .
F8 C18 F9 105.1(10) . .
F7 C18 C17 114.1(10) . .
F8 C18 C17 113.8(11) . .
F9 C18 C17 111.2(11) . .
O2 C19 O1 130.1(12) . .
O2 C19 C20 116.1(10) . .
O1 C19 C20 113.8(10) . .
F3 C20 F1 107.8(10) . .
F3 C20 F2 104.7(10) . .
F1 C20 F2 105.3(10) . .
F3 C20 C19 114.6(10) . .
F1 C20 C19 111.2(9) . .
F2 C20 C19 112.7(9) . .
C22 C21 Ag3 164.8(10) . .
C22 C21 Ag4 96.5(7) . .
Ag3 C21 Ag4 82.1(4) . .
C22 C21 Ag2 88.2(8) . .
Ag3 C21 Ag2 79.8(3) . .
Ag4 C21 Ag2 121.7(5) . .
C22 C21 Ag1 107.5(8) . .
Ag3 C21 Ag1 79.6(3) . .
Ag4 C21 Ag1 148.7(6) . .
Ag2 C21 Ag1 79.6(3) . .
C22 C21 Ag1 113.6(8) . 2_566
Ag3 C21 Ag1 81.1(4) . 2_566
Ag4 C21 Ag1 78.5(4) . 2_566
Ag2 C21 Ag1 149.6(4) . 2_566
Ag1 C21 Ag1 73.8(3) . 2_566
C21 C22 C23 174.8(11) . .
C21 C22 Ag2 64.2(7) . .
C23 C22 Ag2 117.1(7) . .
C21 C22 Ag4 56.9(6) . .
C23 C22 Ag4 126.5(7) . .
Ag2 C22 Ag4 99.2(3) . .
C24 C23 C29 121.3(11) . .
C24 C23 C22 119.6(11) . .
C29 C23 C22 119.1(11) . .
C25 C24 C23 120.0(13) . .
C25 C24 H24 120.0 . .
C23 C24 H24 120.0 . .
C24 C25 C26 120.6(14) . .
C24 C25 H25 119.7 . .
C26 C25 H25 119.7 . .
C25 C26 C28 118.2(12) . .
C25 C26 C27 119.4(15) . .
C28 C26 C27 122.2(15) . .
C26 C27 H27A 109.5 . .
C26 C27 H27B 109.5 . .
H27A C27 H27B 109.5 . .
C26 C27 H27C 109.5 . .
H27A C27 H27C 109.5 . .
H27B C27 H27C 109.5 . .
C29 C28 C26 121.5(14) . .
C29 C28 H28 119.3 . .
C26 C28 H28 119.3 . .
C28 C29 C23 118.3(13) . .
C28 C29 H29 120.8 . .
C23 C29 H29 120.8 . .
C1 N1 C2 105.8(9) . .
C1 N1 Ag3 123.0(8) . .
C2 N1 Ag3 130.9(7) . .
C3 N2 C1 106.9(9) . .
C3 N2 C4 130.2(10) . .
C1 N2 C4 122.9(10) . .
C14 N3 C12 107.4(10) . .
C14 N3 C11 125.2(11) . .
C12 N3 C11 127.4(11) . .
C12 N4 C13 105.8(11) . .
C12 N4 Ag2 126.3(8) . 1_646
C13 N4 Ag2 127.6(8) . 1_646
C15 O4 Ag1 123.7(7) . 2_566
C15 O3 Ag4 131.1(14) . 2_666
C15 O3 Ag4 119.2(13) . .
Ag4 O3 Ag4 97.8(7) 2_666 .
C15 O3' Ag4 134(5) . 2_666
C15 O3' Ag4 122(4) . .
Ag4 O3' Ag4 103(3) 2_666 .
C17 O6 Ag2 125.9(8) . .
C19 O1 Ag2 128.2(8) . .
C19 O2 Ag1 121.8(7) . .
F4 F4' C16 66(5) . .
F4 F4' F5' 105(7) . .
C16 F4' F5' 46(3) . .
F4' F4 C16 87(5) . .
C16 F5' F4' 54(3) . .
O4 Ag1 O2 97.4(3) 2_566 .
O4 Ag1 C21 110.0(3) 2_566 .
O2 Ag1 C21 119.0(3) . .
O4 Ag1 C21 121.4(3) 2_566 2_566
O2 Ag1 C21 103.5(3) . 2_566
C21 Ag1 C21 106.2(3) . 2_566
O4 Ag1 Ag3 140.80(19) 2_566 .
O2 Ag1 Ag3 79.41(19) . .
C21 Ag1 Ag3 45.2(2) . .
C21 Ag1 Ag3 97.0(3) 2_566 .
O4 Ag1 Ag1 136.0(2) 2_566 2_566
O2 Ag1 Ag1 126.7(2) . 2_566
C21 Ag1 Ag1 53.2(3) . 2_566
C21 Ag1 Ag1 53.0(2) 2_566 2_566
Ag3 Ag1 Ag1 61.04(3) . 2_566
O4 Ag1 Ag3 86.9(2) 2_566 2_566
O2 Ag1 Ag3 140.30(19) . 2_566
C21 Ag1 Ag3 95.9(3) . 2_566
C21 Ag1 Ag3 44.5(2) 2_566 2_566
Ag3 Ag1 Ag3 120.38(3) . 2_566
Ag1 Ag1 Ag3 59.35(3) 2_566 2_566
O4 Ag1 Ag4 81.62(19) 2_566 2_566
O2 Ag1 Ag4 83.72(19) . 2_566
C21 Ag1 Ag4 151.4(3) . 2_566
C21 Ag1 Ag4 48.1(2) 2_566 2_566
Ag3 Ag1 Ag4 135.74(4) . 2_566
Ag1 Ag1 Ag4 99.97(4) 2_566 2_566
Ag3 Ag1 Ag4 57.76(3) 2_566 2_566
O4 Ag1 Ag2 83.64(19) 2_566 .
O2 Ag1 Ag2 83.40(19) . .
C21 Ag1 Ag2 49.0(3) . .
C21 Ag1 Ag2 152.1(2) 2_566 .
Ag3 Ag1 Ag2 57.17(3) . .
Ag1 Ag1 Ag2 101.04(4) 2_566 .
Ag3 Ag1 Ag2 136.22(4) 2_566 .
Ag4 Ag1 Ag2 158.98(4) 2_566 .
N4 Ag2 O6 100.6(3) 1_464 .
N4 Ag2 C21 133.3(4) 1_464 .
O6 Ag2 C21 108.9(3) . .
N4 Ag2 O1 98.8(4) 1_464 .
O6 Ag2 O1 90.6(3) . .
C21 Ag2 O1 115.9(3) . .
N4 Ag2 C22 106.7(3) 1_464 .
O6 Ag2 C22 115.1(3) . .
C21 Ag2 C22 27.5(3) . .
O1 Ag2 C22 138.8(3) . .
N4 Ag2 Ag3 173.9(3) 1_464 .
O6 Ag2 Ag3 84.6(2) . .
C21 Ag2 Ag3 46.3(3) . .
O1 Ag2 Ag3 77.8(3) . .
C22 Ag2 Ag3 73.6(2) . .
N4 Ag2 Ag1 115.6(3) 1_464 .
O6 Ag2 Ag1 142.8(2) . .
C21 Ag2 Ag1 51.3(2) . .
O1 Ag2 Ag1 76.2(2) . .
C22 Ag2 Ag1 63.8(2) . .
Ag3 Ag2 Ag1 58.83(3) . .
C21 Ag3 N1 171.2(4) . .
C21 Ag3 Ag2 53.9(3) . .
N1 Ag3 Ag2 129.8(3) . .
C21 Ag3 Ag4 51.3(3) . .
N1 Ag3 Ag4 132.3(3) . .
Ag2 Ag3 Ag4 89.24(3) . .
C21 Ag3 Ag1 55.1(3) . .
N1 Ag3 Ag1 117.7(2) . .
Ag2 Ag3 Ag1 64.00(3) . .
Ag4 Ag3 Ag1 102.71(3) . .
C21 Ag3 Ag1 54.3(3) . 2_566
N1 Ag3 Ag1 118.6(3) . 2_566
Ag2 Ag3 Ag1 104.91(3) . 2_566
Ag4 Ag3 Ag1 61.29(3) . 2_566
Ag1 Ag3 Ag1 59.62(3) . 2_566
C21 Ag4 O3' 141.3(18) . 2_666
C21 Ag4 O3' 121.8(16) . .
O3' Ag4 O3' 77(3) 2_666 .
C21 Ag4 O1W 121.0(3) . .
O3' Ag4 O1W 92.2(16) 2_666 .
O3' Ag4 O1W 85.5(15) . .
C21 Ag4 O3 146.8(6) . 2_666
O3' Ag4 O3 9.1(16) 2_666 2_666
O3' Ag4 O3 78.8(18) . 2_666
O1W Ag4 O3 83.6(6) . 2_666
C21 Ag4 O3 114.8(5) . .
O3' Ag4 O3 78.7(18) 2_666 .
O3' Ag4 O3 8.8(17) . .
O1W Ag4 O3 94.0(6) . .
O3 Ag4 O3 82.2(7) 2_666 .
C21 Ag4 C22 26.6(3) . .
O3' Ag4 C22 134.9(19) 2_666 .
O3' Ag4 C22 145.6(17) . .
O1W Ag4 C22 103.4(3) . .
O3 Ag4 C22 134.7(5) 2_666 .
O3 Ag4 C22 140.1(5) . .
C21 Ag4 Ag3 46.6(3) . .
O3' Ag4 Ag3 113.8(14) 2_666 .
O3' Ag4 Ag3 82.3(15) . .
O1W Ag4 Ag3 147.50(19) . .
O3 Ag4 Ag3 122.9(5) 2_666 .
O3 Ag4 Ag3 73.7(5) . .
C22 Ag4 Ag3 72.5(2) . .
C21 Ag4 Ag1 53.4(3) . 2_566
O3' Ag4 Ag1 157.2(18) 2_666 2_566
O3' Ag4 Ag1 80.7(18) . 2_566
O1W Ag4 Ag1 87.44(19) . 2_566
O3 Ag4 Ag1 158.2(5) 2_666 2_566
O3 Ag4 Ag1 78.6(5) . 2_566
C22 Ag4 Ag1 66.8(2) . 2_566
Ag3 Ag4 Ag1 60.95(3) . 2_566

loop_
_geom_bond_atom_site_label_1
_geom_bond_atom_site_label_2
_geom_bond_distance
_geom_bond_site_symmetry_2
C1 N1 1.309(14) .
C1 N2 1.341(14) .
C1 H1 0.9300 .
C2 C3 1.318(16) .
C2 N1 1.350(15) .
C2 H2 0.9300 .
C3 N2 1.339(15) .
C3 H3 0.9300 .
C4 N2 1.475(14) .
C4 C5 1.525(17) .
C4 H4A 0.9700 .
C4 H4B 0.9700 .
C5 C10 1.356(18) .
C5 C6 1.387(16) .
C6 C7 1.380(17) .
C6 H6 0.9300 .
C7 C8 1.419(18) .
C7 C11 1.522(17) .
C8 C9 1.32(2) .
C8 H8 0.9300 .
C9 C10 1.38(2) .
C9 H9 0.9300 .
C10 H10 0.9300 .
C11 N3 1.464(16) .
C11 H11A 0.9700 .
C11 H11B 0.9700 .
C12 N4 1.299(16) .
C12 N3 1.353(16) .
C12 H12 0.9300 .
C13 N4 1.376(15) .
C13 C14 1.393(19) .
C13 H13 0.9300 .
C14 N3 1.352(18) .
C14 H14 0.9300 .
C15 O4 1.234(13) .
C15 O3 1.24(2) .
C15 O3' 1.31(7) .
C15 C16 1.562(16) .
C16 F6 1.23(2) .
C16 F5' 1.25(9) .
C16 F4 1.291(16) .
C16 F5 1.36(2) .
C16 F4' 1.41(5) .
C16 F6' 1.47(4) .
C17 O5 1.214(16) .
C17 O6 1.241(15) .
C17 C18 1.521(17) .
C18 F7 1.321(16) .
C18 F8 1.323(15) .
C18 F9 1.338(15) .
C19 O2 1.239(14) .
C19 O1 1.240(14) .
C19 C20 1.532(16) .
C20 F3 1.315(15) .
C20 F1 1.334(13) .
C20 F2 1.342(13) .
C21 C22 1.216(15) .
C21 Ag3 2.122(10) .
C21 Ag4 2.279(10) .
C21 Ag2 2.370(11) .
C21 Ag1 2.452(10) .
C21 Ag1 2.459(12) 2_566
C22 C23 1.464(14) .
C22 Ag2 2.630(10) .
C22 Ag4 2.702(10) .
C23 C24 1.386(18) .
C23 C29 1.397(17) .
C24 C25 1.375(19) .
C24 H24 0.9300 .
C25 C26 1.41(2) .
C25 H25 0.9300 .
C26 C28 1.41(2) .
C26 C27 1.508(19) .
C27 H27A 0.9600 .
C27 H27B 0.9600 .
C27 H27C 0.9600 .
C28 C29 1.386(19) .
C28 H28 0.9300 .
C29 H29 0.9300 .
N1 Ag3 2.141(9) .
N4 Ag2 2.180(10) 1_646
O4 Ag1 2.316(8) 2_566
O3 Ag4 2.387(19) 2_666
O3 Ag4 2.458(19) .
O3' Ag4 2.29(7) 2_666
O3' Ag4 2.36(7) .
O6 Ag2 2.359(8) .
O1 Ag2 2.406(8) .
O2 Ag1 2.334(8) .
O1W Ag4 2.362(9) .
F4' F4 0.63(4) .
F4' F5' 1.71(9) .
Ag1 O4 2.316(8) 2_566
Ag1 C21 2.459(12) 2_566
Ag1 Ag3 2.9402(12) .
Ag1 Ag1 2.9485(17) 2_566
Ag1 Ag3 2.9904(12) 2_566
Ag1 Ag4 3.0002(12) 2_566
Ag1 Ag2 3.0885(12) .
Ag2 N4 2.180(10) 1_464
Ag2 Ag3 2.8872(12) .
Ag3 Ag4 2.8933(13) .
Ag3 Ag1 2.9904(12) 2_566
Ag4 O3' 2.29(7) 2_666
Ag4 O3 2.387(19) 2_666
Ag4 Ag1 3.0002(12) 2_566

loop_
_geom_torsion_atom_site_label_1
_geom_torsion_atom_site_label_2
_geom_torsion_atom_site_label_3
_geom_torsion_atom_site_label_4
_geom_torsion
_geom_torsion_site_symmetry_1
_geom_torsion_site_symmetry_4
N1 C2 C3 N2 -0.7(15) . .
N2 C4 C5 C10 -49.1(17) . .
N2 C4 C5 C6 134.7(12) . .
C10 C5 C6 C7 0.4(19) . .
C4 C5 C6 C7 176.6(12) . .
C5 C6 C7 C8 1.3(19) . .
C5 C6 C7 C11 178.2(12) . .
C6 C7 C8 C9 -1(2) . .
C11 C7 C8 C9 -177.8(15) . .
C7 C8 C9 C10 -1(3) . .
C6 C5 C10 C9 -2(2) . .
C4 C5 C10 C9 -178.5(14) . .
C8 C9 C10 C5 3(3) . .
C6 C7 C11 N3 125.1(13) . .
C8 C7 C11 N3 -57.9(18) . .
N4 C13 C14 N3 3.3(13) . .
O4 C15 C16 F6 -58.4(18) . .
O3 C15 C16 F6 124.4(18) . .
O3' C15 C16 F6 106(3) . .
O4 C15 C16 F5' 70(4) . .
O3 C15 C16 F5' -107(4) . .
O3' C15 C16 F5' -126(5) . .
O4 C15 C16 F4 -178.3(13) . .
O3 C15 C16 F4 5(2) . .
O3' C15 C16 F4 -14(3) . .
O4 C15 C16 F5 53.3(18) . .
O3 C15 C16 F5 -123.8(18) . .
O3' C15 C16 F5 -142(3) . .
O4 C15 C16 F4' 154(2) . .
O3 C15 C16 F4' -23(3) . .
O3' C15 C16 F4' -42(4) . .
O4 C15 C16 F6' -56.9(18) . .
O3 C15 C16 F6' 125.9(19) . .
O3' C15 C16 F6' 107(3) . .
O5 C17 C18 F7 -162.7(13) . .
O6 C17 C18 F7 19.5(17) . .
O5 C17 C18 F8 -38.1(16) . .
O6 C17 C18 F8 144.1(11) . .
O5 C17 C18 F9 80.3(15) . .
O6 C17 C18 F9 -97.5(14) . .
O2 C19 C20 F3 129.1(11) . .
O1 C19 C20 F3 -49.0(14) . .
O2 C19 C20 F1 -108.4(12) . .
O1 C19 C20 F1 73.5(14) . .
O2 C19 C20 F2 9.6(15) . .
O1 C19 C20 F2 -168.6(11) . .
Ag3 C21 C22 C23 144(11) . .
Ag4 C21 C22 C23 -132(13) . .
Ag2 C21 C22 C23 107(13) . .
Ag1 C21 C22 C23 28(13) . .
Ag1 C21 C22 C23 -52(13) 2_566 .
Ag3 C21 C22 Ag2 38(3) . .
Ag4 C21 C22 Ag2 121.7(5) . .
Ag1 C21 C22 Ag2 -78.5(5) . .
Ag1 C21 C22 Ag2 -158.1(7) 2_566 .
Ag3 C21 C22 Ag4 -84(3) . .
Ag2 C21 C22 Ag4 -121.7(5) . .
Ag1 C21 C22 Ag4 159.8(8) . .
Ag1 C21 C22 Ag4 80.2(6) 2_566 .
C21 C22 C23 C24 -53(13) . .
Ag2 C22 C23 C24 50.7(14) . .
Ag4 C22 C23 C24 177.7(9) . .
C21 C22 C23 C29 126(13) . .
Ag2 C22 C23 C29 -129.7(10) . .
Ag4 C22 C23 C29 -2.8(15) . .
C29 C23 C24 C25 0(2) . .
C22 C23 C24 C25 179.5(13) . .
C23 C24 C25 C26 -2(2) . .
C24 C25 C26 C28 3(3) . .
C24 C25 C26 C27 178.9(16) . .
C25 C26 C28 C29 -3(2) . .
C27 C26 C28 C29 -178.6(16) . .
C26 C28 C29 C23 1(2) . .
C24 C23 C29 C28 0(2) . .
C22 C23 C29 C28 -179.4(12) . .
N2 C1 N1 C2 -0.3(13) . .
N2 C1 N1 Ag3 -175.0(7) . .
C3 C2 N1 C1 0.6(14) . .
C3 C2 N1 Ag3 174.7(9) . .
C2 C3 N2 C1 0.5(14) . .
C2 C3 N2 C4 177.4(11) . .
N1 C1 N2 C3 -0.1(13) . .
N1 C1 N2 C4 -177.3(10) . .
C5 C4 N2 C3 -70.9(17) . .
C5 C4 N2 C1 105.7(13) . .
C13 C14 N3 C12 -2.7(13) . .
C13 C14 N3 C11 -180.0(11) . .
N4 C12 N3 C14 1.1(14) . .
N4 C12 N3 C11 178.4(11) . .
C7 C11 N3 C14 -71.1(17) . .
C7 C11 N3 C12 112.1(13) . .
N3 C12 N4 C13 0.9(13) . .
N3 C12 N4 Ag2 -172.4(7) . 1_646
C14 C13 N4 C12 -2.6(13) . .
C14 C13 N4 Ag2 170.6(8) . 1_646
O3 C15 O4 Ag1 1(2) . 2_566
O3' C15 O4 Ag1 23(4) . 2_566
C16 C15 O4 Ag1 -175.7(7) . 2_566
O4 C15 O3 Ag4 154.4(12) . 2_666
O3' C15 O3 Ag4 65(13) . 2_666
C16 C15 O3 Ag4 -29(2) . 2_666
O4 C15 O3 Ag4 21(2) . .
O3' C15 O3 Ag4 -69(13) . .
C16 C15 O3 Ag4 -162.8(10) . .
O4 C15 O3' Ag4 168(3) . 2_666
O3 C15 O3' Ag4 -86(13) . 2_666
C16 C15 O3' Ag4 7(6) . 2_666
O4 C15 O3' Ag4 -14(6) . .
O3 C15 O3' Ag4 91(14) . .
C16 C15 O3' Ag4 -176(2) . .
O5 C17 O6 Ag2 1(2) . .
C18 C17 O6 Ag2 178.1(7) . .
O2 C19 O1 Ag2 -4(2) . .
C20 C19 O1 Ag2 174.0(8) . .
O1 C19 O2 Ag1 7.3(18) . .
C20 C19 O2 Ag1 -170.5(7) . .
F6 C16 F4' F4 -30(6) . .
F5' C16 F4' F4 -144(7) . .
F5 C16 F4' F4 -136(5) . .
F6' C16 F4' F4 -23(7) . .
C15 C16 F4' F4 112(5) . .
F6 C16 F4' F5' 114(5) . .
F4 C16 F4' F5' 144(7) . .
F5 C16 F4' F5' 9(5) . .
F6' C16 F4' F5' 121(5) . .
C15 C16 F4' F5' -103(4) . .
F5' F4' F4 C16 -26(4) . .
F6 C16 F4 F4' 156(5) . .
F5' C16 F4 F4' 36(7) . .
F5 C16 F4 F4' 49(6) . .
F6' C16 F4 F4' 163(6) . .
C15 C16 F4 F4' -78(5) . .
F6 C16 F5' F4' -125(3) . .
F4 C16 F5' F4' -15(3) . .
F5 C16 F5' F4' -148(18) . .
F6' C16 F5' F4' -135(4) . .
C15 C16 F5' F4' 106(3) . .
F4 F4' F5' C16 33(6) . .
C19 O2 Ag1 O4 77.2(8) . 2_566
C19 O2 Ag1 C21 -40.5(9) . .
C19 O2 Ag1 C21 -158.0(8) . 2_566
C19 O2 Ag1 Ag3 -63.2(8) . .
C19 O2 Ag1 Ag1 -104.4(8) . 2_566
C19 O2 Ag1 Ag3 171.3(7) . 2_566
C19 O2 Ag1 Ag4 157.9(8) . 2_566
C19 O2 Ag1 Ag2 -5.5(8) . .
C22 C21 Ag1 O4 22.9(9) . 2_566
Ag3 C21 Ag1 O4 -143.2(3) . 2_566
Ag4 C21 Ag1 O4 161.5(8) . 2_566
Ag2 C21 Ag1 O4 -61.9(3) . 2_566
Ag1 C21 Ag1 O4 133.1(3) 2_566 2_566
C22 C21 Ag1 O2 133.9(8) . .
Ag3 C21 Ag1 O2 -32.3(5) . .
Ag4 C21 Ag1 O2 -87.6(10) . .
Ag2 C21 Ag1 O2 49.1(4) . .
Ag1 C21 Ag1 O2 -116.0(3) 2_566 .
C22 C21 Ag1 C21 -110.2(9) . 2_566
Ag3 C21 Ag1 C21 83.7(3) . 2_566
Ag4 C21 Ag1 C21 28.4(8) . 2_566
Ag2 C21 Ag1 C21 165.0(4) . 2_566
Ag1 C21 Ag1 C21 0.0 2_566 2_566
C22 C21 Ag1 Ag3 166.2(10) . .
Ag4 C21 Ag1 Ag3 -55.3(8) . .
Ag2 C21 Ag1 Ag3 81.4(3) . .
Ag1 C21 Ag1 Ag3 -83.7(3) 2_566 .
C22 C21 Ag1 Ag1 -110.2(9) . 2_566
Ag3 C21 Ag1 Ag1 83.7(3) . 2_566
Ag4 C21 Ag1 Ag1 28.4(8) . 2_566
Ag2 C21 Ag1 Ag1 165.0(4) . 2_566
C22 C21 Ag1 Ag3 -65.9(8) . 2_566
Ag3 C21 Ag1 Ag3 127.9(3) . 2_566
Ag4 C21 Ag1 Ag3 72.6(9) . 2_566
Ag2 C21 Ag1 Ag3 -150.7(2) . 2_566
Ag1 C21 Ag1 Ag3 44.2(2) 2_566 2_566
C22 C21 Ag1 Ag4 -87.1(10) . 2_566
Ag3 C21 Ag1 Ag4 106.7(4) . 2_566
Ag4 C21 Ag1 Ag4 51.5(12) . 2_566
Ag2 C21 Ag1 Ag4 -171.9(3) . 2_566
Ag1 C21 Ag1 Ag4 23.1(6) 2_566 2_566
C22 C21 Ag1 Ag2 84.8(9) . .
Ag3 C21 Ag1 Ag2 -81.4(3) . .
Ag4 C21 Ag1 Ag2 -136.7(11) . .
Ag1 C21 Ag1 Ag2 -165.0(4) 2_566 .
C17 O6 Ag2 N4 166.5(10) . 1_464
C17 O6 Ag2 C21 23.3(11) . .
C17 O6 Ag2 O1 -94.4(10) . .
C17 O6 Ag2 C22 52.3(11) . .
C17 O6 Ag2 Ag3 -16.8(10) . .
C17 O6 Ag2 Ag1 -26.8(12) . .
C22 C21 Ag2 N4 -17.8(9) . 1_464
Ag3 C21 Ag2 N4 171.6(4) . 1_464
Ag4 C21 Ag2 N4 -114.4(6) . 1_464
Ag1 C21 Ag2 N4 90.4(5) . 1_464
Ag1 C21 Ag2 N4 119.7(9) 2_566 1_464
C22 C21 Ag2 O6 108.3(7) . .
Ag3 C21 Ag2 O6 -62.3(4) . .
Ag4 C21 Ag2 O6 11.7(6) . .
Ag1 C21 Ag2 O6 -143.5(3) . .
Ag1 C21 Ag2 O6 -114.2(9) 2_566 .
C22 C21 Ag2 O1 -151.4(7) . .
Ag3 C21 Ag2 O1 38.0(4) . .
Ag4 C21 Ag2 O1 112.0(5) . .
Ag1 C21 Ag2 O1 -43.2(4) . .
Ag1 C21 Ag2 O1 -13.9(11) 2_566 .
Ag3 C21 Ag2 C22 -170.6(8) . .
Ag4 C21 Ag2 C22 -96.6(8) . .
Ag1 C21 Ag2 C22 108.2(8) . .
Ag1 C21 Ag2 C22 137.5(14) 2_566 .
C22 C21 Ag2 Ag3 170.6(8) . .
Ag4 C21 Ag2 Ag3 74.0(5) . .
Ag1 C21 Ag2 Ag3 -81.2(3) . .
Ag1 C21 Ag2 Ag3 -51.9(8) 2_566 .
C22 C21 Ag2 Ag1 -108.2(8) . .
Ag3 C21 Ag2 Ag1 81.2(3) . .
Ag4 C21 Ag2 Ag1 155.2(7) . .
Ag1 C21 Ag2 Ag1 29.3(8) 2_566 .
C19 O1 Ag2 N4 -115.1(11) . 1_464
C19 O1 Ag2 O6 144.1(11) . .
C19 O1 Ag2 C21 32.7(12) . .
C19 O1 Ag2 C22 13.1(14) . .
C19 O1 Ag2 Ag3 59.8(11) . .
C19 O1 Ag2 Ag1 -0.8(10) . .
C21 C22 Ag2 N4 166.5(7) . 1_464
C23 C22 Ag2 N4 -7.9(8) . 1_464
Ag4 C22 Ag2 N4 -147.2(3) . 1_464
C21 C22 Ag2 O6 -82.8(7) . .
C23 C22 Ag2 O6 102.8(8) . .
Ag4 C22 Ag2 O6 -36.6(4) . .
C23 C22 Ag2 C21 -174.4(12) . .
Ag4 C22 Ag2 C21 46.2(6) . .
C21 C22 Ag2 O1 40.8(9) . .
C23 C22 Ag2 O1 -133.6(8) . .
Ag4 C22 Ag2 O1 87.0(5) . .
C21 C22 Ag2 Ag3 -7.1(6) . .
C23 C22 Ag2 Ag3 178.5(8) . .
Ag4 C22 Ag2 Ag3 39.2(2) . .
C21 C22 Ag2 Ag1 55.8(7) . .
C23 C22 Ag2 Ag1 -118.6(8) . .
Ag4 C22 Ag2 Ag1 102.0(3) . .
O4 Ag1 Ag2 N4 -2.7(3) 2_566 1_464
O2 Ag1 Ag2 N4 95.5(3) . 1_464
C21 Ag1 Ag2 N4 -126.2(4) . 1_464
C21 Ag1 Ag2 N4 -158.1(6) 2_566 1_464
Ag3 Ag1 Ag2 N4 177.2(3) . 1_464
Ag1 Ag1 Ag2 N4 -138.3(3) 2_566 1_464
Ag3 Ag1 Ag2 N4 -81.5(3) 2_566 1_464
Ag4 Ag1 Ag2 N4 43.0(3) 2_566 1_464
O4 Ag1 Ag2 O6 -168.1(4) 2_566 .
O2 Ag1 Ag2 O6 -69.9(4) . .
C21 Ag1 Ag2 O6 68.4(5) . .
C21 Ag1 Ag2 O6 36.5(6) 2_566 .
Ag3 Ag1 Ag2 O6 11.7(4) . .
Ag1 Ag1 Ag2 O6 56.3(4) 2_566 .
Ag3 Ag1 Ag2 O6 113.1(4) 2_566 .
Ag4 Ag1 Ag2 O6 -122.4(4) 2_566 .
O4 Ag1 Ag2 C21 123.5(4) 2_566 .
O2 Ag1 Ag2 C21 -138.3(4) . .
C21 Ag1 Ag2 C21 -31.9(8) 2_566 .
Ag3 Ag1 Ag2 C21 -56.7(3) . .
Ag1 Ag1 Ag2 C21 -12.2(3) 2_566 .
Ag3 Ag1 Ag2 C21 44.7(3) 2_566 .
Ag4 Ag1 Ag2 C21 169.1(4) 2_566 .
O4 Ag1 Ag2 O1 -95.9(3) 2_566 .
O2 Ag1 Ag2 O1 2.3(3) . .
C21 Ag1 Ag2 O1 140.6(4) . .
C21 Ag1 Ag2 O1 108.7(6) 2_566 .
Ag3 Ag1 Ag2 O1 83.9(3) . .
Ag1 Ag1 Ag2 O1 128.4(3) 2_566 .
Ag3 Ag1 Ag2 O1 -174.7(3) 2_566 .
Ag4 Ag1 Ag2 O1 -50.3(3) 2_566 .
O4 Ag1 Ag2 C22 94.2(3) 2_566 .
O2 Ag1 Ag2 C22 -167.6(3) . .
C21 Ag1 Ag2 C22 -29.3(4) . .
C21 Ag1 Ag2 C22 -61.2(5) 2_566 .
Ag3 Ag1 Ag2 C22 -86.0(2) . .
Ag1 Ag1 Ag2 C22 -41.5(2) 2_566 .
Ag3 Ag1 Ag2 C22 15.4(3) 2_566 .
Ag4 Ag1 Ag2 C22 139.8(3) 2_566 .
O4 Ag1 Ag2 Ag3 -179.8(2) 2_566 .
O2 Ag1 Ag2 Ag3 -81.6(2) . .
C21 Ag1 Ag2 Ag3 56.7(3) . .
C21 Ag1 Ag2 Ag3 24.7(5) 2_566 .
Ag1 Ag1 Ag2 Ag3 44.51(4) 2_566 .
Ag3 Ag1 Ag2 Ag3 101.34(5) 2_566 .
Ag4 Ag1 Ag2 Ag3 -134.19(11) 2_566 .
C22 C21 Ag3 N1 -157(3) . .
Ag4 C21 Ag3 N1 117(2) . .
Ag2 C21 Ag3 N1 -118(3) . .
Ag1 C21 Ag3 N1 -37(3) . .
Ag1 C21 Ag3 N1 38(3) 2_566 .
C22 C21 Ag3 Ag2 -38(3) . .
Ag4 C21 Ag3 Ag2 -124.3(4) . .
Ag1 C21 Ag3 Ag2 81.2(3) . .
Ag1 C21 Ag3 Ag2 156.2(4) 2_566 .
C22 C21 Ag3 Ag4 86(3) . .
Ag2 C21 Ag3 Ag4 124.3(4) . .
Ag1 C21 Ag3 Ag4 -154.5(5) . .
Ag1 C21 Ag3 Ag4 -79.5(3) 2_566 .
C22 C21 Ag3 Ag1 -120(4) . .
Ag4 C21 Ag3 Ag1 154.5(5) . .
Ag2 C21 Ag3 Ag1 -81.2(3) . .
Ag1 C21 Ag3 Ag1 75.0(3) 2_566 .
C22 C21 Ag3 Ag1 165(4) . 2_566
Ag4 C21 Ag3 Ag1 79.5(3) . 2_566
Ag2 C21 Ag3 Ag1 -156.2(4) . 2_566
Ag1 C21 Ag3 Ag1 -75.0(2) . 2_566
C1 N1 Ag3 C21 -148(2) . .
C2 N1 Ag3 C21 38(3) . .
C1 N1 Ag3 Ag2 99.8(9) . .
C2 N1 Ag3 Ag2 -73.5(11) . .
C1 N1 Ag3 Ag4 -37.6(11) . .
C2 N1 Ag3 Ag4 149.1(9) . .
C1 N1 Ag3 Ag1 177.9(8) . .
C2 N1 Ag3 Ag1 4.6(11) . .
C1 N1 Ag3 Ag1 -113.5(9) . 2_566
C2 N1 Ag3 Ag1 73.2(11) . 2_566
N4 Ag2 Ag3 C21 -89(2) 1_464 .
O6 Ag2 Ag3 C21 122.7(4) . .
O1 Ag2 Ag3 C21 -145.5(4) . .
C22 Ag2 Ag3 C21 4.5(4) . .
Ag1 Ag2 Ag3 C21 -64.4(3) . .
N4 Ag2 Ag3 N1 81(2) 1_464 .
O6 Ag2 Ag3 N1 -67.4(4) . .
C21 Ag2 Ag3 N1 169.9(5) . .
O1 Ag2 Ag3 N1 24.4(4) . .
C22 Ag2 Ag3 N1 174.4(4) . .
Ag1 Ag2 Ag3 N1 105.5(3) . .
N4 Ag2 Ag3 Ag4 -129(2) 1_464 .
O6 Ag2 Ag3 Ag4 82.6(2) . .
C21 Ag2 Ag3 Ag4 -40.1(3) . .
O1 Ag2 Ag3 Ag4 174.4(2) . .
C22 Ag2 Ag3 Ag4 -35.6(2) . .
Ag1 Ag2 Ag3 Ag4 -104.55(3) . .
N4 Ag2 Ag3 Ag1 -25(2) 1_464 .
O6 Ag2 Ag3 Ag1 -172.9(2) . .
C21 Ag2 Ag3 Ag1 64.4(3) . .
O1 Ag2 Ag3 Ag1 -81.1(2) . .
C22 Ag2 Ag3 Ag1 68.9(2) . .
N4 Ag2 Ag3 Ag1 -69(2) 1_464 2_566
O6 Ag2 Ag3 Ag1 142.5(2) . 2_566
C21 Ag2 Ag3 Ag1 19.8(3) . 2_566
O1 Ag2 Ag3 Ag1 -125.7(2) . 2_566
C22 Ag2 Ag3 Ag1 24.3(2) . 2_566
Ag1 Ag2 Ag3 Ag1 -44.59(4) . 2_566
O4 Ag1 Ag3 C21 62.9(5) 2_566 .
O2 Ag1 Ag3 C21 151.6(4) . .
C21 Ag1 Ag3 C21 -105.9(4) 2_566 .
Ag1 Ag1 Ag3 C21 -65.5(4) 2_566 .
Ag3 Ag1 Ag3 C21 -65.5(4) 2_566 .
Ag4 Ag1 Ag3 C21 -139.0(4) 2_566 .
Ag2 Ag1 Ag3 C21 62.7(4) . .
O4 Ag1 Ag3 N1 -123.0(4) 2_566 .
O2 Ag1 Ag3 N1 -34.3(4) . .
C21 Ag1 Ag3 N1 174.1(5) . .
C21 Ag1 Ag3 N1 68.1(4) 2_566 .
Ag1 Ag1 Ag3 N1 108.6(3) 2_566 .
Ag3 Ag1 Ag3 N1 108.6(3) 2_566 .
Ag4 Ag1 Ag3 N1 35.1(3) 2_566 .
Ag2 Ag1 Ag3 N1 -123.3(3) . .
O4 Ag1 Ag3 Ag2 0.3(3) 2_566 .
O2 Ag1 Ag3 Ag2 88.9(2) . .
C21 Ag1 Ag3 Ag2 -62.7(4) . .
C21 Ag1 Ag3 Ag2 -168.6(2) 2_566 .
Ag1 Ag1 Ag3 Ag2 -128.15(4) 2_566 .
Ag3 Ag1 Ag3 Ag2 -128.15(4) 2_566 .
Ag4 Ag1 Ag3 Ag2 158.38(6) 2_566 .
O4 Ag1 Ag3 Ag4 83.1(3) 2_566 .
O2 Ag1 Ag3 Ag4 171.8(2) . .
C21 Ag1 Ag3 Ag4 20.2(4) . .
C21 Ag1 Ag3 Ag4 -85.8(2) 2_566 .
Ag1 Ag1 Ag3 Ag4 -45.33(4) 2_566 .
Ag3 Ag1 Ag3 Ag4 -45.33(4) 2_566 .
Ag4 Ag1 Ag3 Ag4 -118.81(5) 2_566 .
Ag2 Ag1 Ag3 Ag4 82.82(4) . .
O4 Ag1 Ag3 Ag1 128.4(3) 2_566 2_566
O2 Ag1 Ag3 Ag1 -142.9(2) . 2_566
C21 Ag1 Ag3 Ag1 65.5(4) . 2_566
C21 Ag1 Ag3 Ag1 -40.5(2) 2_566 2_566
Ag3 Ag1 Ag3 Ag1 0.0 2_566 2_566
Ag4 Ag1 Ag3 Ag1 -73.47(6) 2_566 2_566
Ag2 Ag1 Ag3 Ag1 128.15(4) . 2_566
C22 C21 Ag4 O3' -92(3) . 2_666
Ag3 C21 Ag4 O3' 73(3) . 2_666
Ag2 C21 Ag4 O3' 0(3) . 2_666
Ag1 C21 Ag4 O3' 128(3) . 2_666
Ag1 C21 Ag4 O3' 156(2) 2_566 2_666
C22 C21 Ag4 O3' 159(2) . .
Ag3 C21 Ag4 O3' -37(2) . .
Ag2 C21 Ag4 O3' -109(2) . .
Ag1 C21 Ag4 O3' 18(2) . .
Ag1 C21 Ag4 O3' 46(2) 2_566 .
C22 C21 Ag4 O1W 53.4(9) . .
Ag3 C21 Ag4 O1W -141.8(3) . .
Ag2 C21 Ag4 O1W 145.4(4) . .
Ag1 C21 Ag4 O1W -87.1(9) . .
Ag1 C21 Ag4 O1W -59.3(4) 2_566 .
C22 C21 Ag4 O3 -79.3(12) . 2_666
Ag3 C21 Ag4 O3 85.5(10) . 2_666
Ag2 C21 Ag4 O3 12.7(12) . 2_666
Ag1 C21 Ag4 O3 140.2(11) . 2_666
Ag1 C21 Ag4 O3 168.0(9) 2_566 2_666
C22 C21 Ag4 O3 164.9(9) . .
Ag3 C21 Ag4 O3 -30.3(7) . .
Ag2 C21 Ag4 O3 -103.1(7) . .
Ag1 C21 Ag4 O3 24.4(12) . .
Ag1 C21 Ag4 O3 52.1(7) 2_566 .
Ag3 C21 Ag4 C22 164.7(10) . .
Ag2 C21 Ag4 C22 91.9(9) . .
Ag1 C21 Ag4 C22 -140.6(15) . .
Ag1 C21 Ag4 C22 -112.8(8) 2_566 .
C22 C21 Ag4 Ag3 -164.7(10) . .
Ag2 C21 Ag4 Ag3 -72.8(4) . .
Ag1 C21 Ag4 Ag3 54.7(8) . .
Ag1 C21 Ag4 Ag3 82.5(3) 2_566 .
C22 C21 Ag4 Ag1 112.8(8) . 2_566
Ag3 C21 Ag4 Ag1 -82.5(3) . 2_566
Ag2 C21 Ag4 Ag1 -155.3(6) . 2_566
Ag1 C21 Ag4 Ag1 -27.8(7) . 2_566
C15 O3' Ag4 C21 -35(5) . .
Ag4 O3' Ag4 C21 142.7(13) 2_666 .
C15 O3' Ag4 O3' -178(6) . 2_666
Ag4 O3' Ag4 O3' 0.000(4) 2_666 2_666
C15 O3' Ag4 O1W 89(4) . .
Ag4 O3' Ag4 O1W -93.3(19) 2_666 .
C15 O3' Ag4 O3 173(4) . 2_666
Ag4 O3' Ag4 O3 -9.0(19) 2_666 2_666
C15 O3' Ag4 O3 -75(14) . .
Ag4 O3' Ag4 O3 103(15) 2_666 .
C15 O3' Ag4 C22 -19(6) . .
Ag4 O3' Ag4 C22 159.4(10) 2_666 .
C15 O3' Ag4 Ag3 -61(4) . .
Ag4 O3' Ag4 Ag3 117(2) 2_666 .
C15 O3' Ag4 Ag1 0(4) . 2_566
Ag4 O3' Ag4 Ag1 179(2) 2_666 2_566
C15 O3 Ag4 C21 -63.1(17) . .
Ag4 O3 Ag4 C21 150.2(5) 2_666 .
C15 O3 Ag4 O3' 155.2(19) . 2_666
Ag4 O3 Ag4 O3' 8.5(19) 2_666 2_666
C15 O3 Ag4 O3' 80(15) . .
Ag4 O3 Ag4 O3' -67(14) 2_666 .
C15 O3 Ag4 O1W 63.8(15) . .
Ag4 O3 Ag4 O1W -82.9(7) 2_666 .
C15 O3 Ag4 O3 147(2) . 2_666
Ag4 O3 Ag4 O3 0.0 2_666 2_666
C15 O3 Ag4 C22 -53(2) . .
Ag4 O3 Ag4 C22 160.6(4) 2_666 .
C15 O3 Ag4 Ag3 -85.6(14) . .
Ag4 O3 Ag4 Ag3 127.7(7) 2_666 .
C15 O3 Ag4 Ag1 -22.8(14) . 2_566
Ag4 O3 Ag4 Ag1 -169.5(7) 2_666 2_566
C23 C22 Ag4 C21 175.2(14) . .
Ag2 C22 Ag4 C21 -50.9(7) . .
C21 C22 Ag4 O3' 118(2) . 2_666
C23 C22 Ag4 O3' -67(2) . 2_666
Ag2 C22 Ag4 O3' 67(2) . 2_666
C21 C22 Ag4 O3' -33(3) . .
C23 C22 Ag4 O3' 142(3) . .
Ag2 C22 Ag4 O3' -84(3) . .
C21 C22 Ag4 O1W -134.9(8) . .
C23 C22 Ag4 O1W 40.3(9) . .
Ag2 C22 Ag4 O1W 174.1(3) . .
C21 C22 Ag4 O3 130.9(10) . 2_666
C23 C22 Ag4 O3 -53.9(12) . 2_666
Ag2 C22 Ag4 O3 79.9(8) . 2_666
C21 C22 Ag4 O3 -21.6(12) . .
C23 C22 Ag4 O3 153.6(11) . .
Ag2 C22 Ag4 O3 -72.5(9) . .
C21 C22 Ag4 Ag3 11.6(7) . .
C23 C22 Ag4 Ag3 -173.2(9) . .
Ag2 C22 Ag4 Ag3 -39.3(2) . .
C21 C22 Ag4 Ag1 -53.7(7) . 2_566
C23 C22 Ag4 Ag1 121.5(9) . 2_566
Ag2 C22 Ag4 Ag1 -104.6(3) . 2_566
N1 Ag3 Ag4 C21 -169.5(5) . .
Ag2 Ag3 Ag4 C21 41.9(4) . .
Ag1 Ag3 Ag4 C21 -21.2(4) . .
Ag1 Ag3 Ag4 C21 -65.6(4) 2_566 .
C21 Ag3 Ag4 O3' -139(2) . 2_666
N1 Ag3 Ag4 O3' 51(2) . 2_666
Ag2 Ag3 Ag4 O3' -97(2) . 2_666
Ag1 Ag3 Ag4 O3' -160(2) . 2_666
Ag1 Ag3 Ag4 O3' 155(2) 2_566 2_666
C21 Ag3 Ag4 O3' 149.3(19) . .
N1 Ag3 Ag4 O3' -20.2(18) . .
Ag2 Ag3 Ag4 O3' -168.8(18) . .
Ag1 Ag3 Ag4 O3' 128.1(18) . .
Ag1 Ag3 Ag4 O3' 83.7(18) 2_566 .
C21 Ag3 Ag4 O1W 80.4(5) . .
N1 Ag3 Ag4 O1W -89.0(5) . .
Ag2 Ag3 Ag4 O1W 122.3(4) . .
Ag1 Ag3 Ag4 O1W 59.2(4) . .
Ag1 Ag3 Ag4 O1W 14.8(4) 2_566 .
C21 Ag3 Ag4 O3 -139.4(7) . 2_666
N1 Ag3 Ag4 O3 51.1(7) . 2_666
Ag2 Ag3 Ag4 O3 -97.6(6) . 2_666
Ag1 Ag3 Ag4 O3 -160.7(6) . 2_666
Ag1 Ag3 Ag4 O3 154.9(6) 2_566 2_666
C21 Ag3 Ag4 O3 151.5(7) . .
N1 Ag3 Ag4 O3 -18.0(6) . .
Ag2 Ag3 Ag4 O3 -166.7(5) . .
Ag1 Ag3 Ag4 O3 130.2(5) . .
Ag1 Ag3 Ag4 O3 85.8(5) 2_566 .
C21 Ag3 Ag4 C22 -7.1(5) . .
N1 Ag3 Ag4 C22 -176.6(4) . .
Ag2 Ag3 Ag4 C22 34.8(2) . .
Ag1 Ag3 Ag4 C22 -28.3(2) . .
Ag1 Ag3 Ag4 C22 -72.7(2) 2_566 .
C21 Ag3 Ag4 Ag1 65.6(4) . 2_566
N1 Ag3 Ag4 Ag1 -103.8(3) . 2_566
Ag2 Ag3 Ag4 Ag1 107.49(3) . 2_566
Ag1 Ag3 Ag4 Ag1 44.39(4) . 2_566
